data_2237426
loop_
_publ_author_name
'Zhang, Cun'
'Wu, Guo-Fan'
'Huang, Bao-Mei'
'Lu, Xiao-Quan'

_publ_section_title
;
 (<i>Z</i>)-4-Bromo-<i>N</i>-{(<i>Z</i>)-3-[(4-bromo-2,6-diisopropylphenyl)imino]butan-2-ylidene}-2,6-diisopropylaniline
;
_journal_coeditor_code XU5664
_journal_issue 2
_journal_name_full 'Acta Crystallographica Section E'
_journal_page_first o216
_journal_paper_doi 10.1107/S160053681205194X
_journal_volume 69
_journal_year 2013
_chemical_formula_iupac 'C28 H38 Br2 N2'
_chemical_formula_moiety 'C28 H38 Br2 N2'
_chemical_formula_sum 'C28 H38 Br2 N2'
_chemical_formula_weight 562.42
_chemical_name_systematic
;
(<i>Z</i>)-4-Bromo-<i>N</i>-{(<i>Z</i>)-3-[(4-bromo-2,6-
diisopropylphenyl)imino]butan-2-ylidene}-2,6-diisopropylaniline
;
_space_group_IT_number 14
_symmetry_cell_setting monoclinic
_symmetry_space_group_name_Hall '-P 2yn'
_symmetry_space_group_name_H-M 'P 1 21/n 1'
_atom_sites_solution_hydrogens geom
_atom_sites_solution_primary direct
_atom_sites_solution_secondary difmap
_audit_creation_method SHELXL-97
_cell_angle_alpha 90.00
_cell_angle_beta 104.905(5)
_cell_angle_gamma 90.00
_cell_formula_units_Z 2
_cell_length_a 9.099(3)
_cell_length_b 12.199(4)
_cell_length_c 13.566(5)
_cell_measurement_reflns_used 1370
_cell_measurement_temperature 296(2)
_cell_measurement_theta_max 21.37
_cell_measurement_theta_min 2.86
_cell_volume 1455.1(9)
_computing_cell_refinement 'SAINT (Bruker, 2007)'
_computing_data_collection 'APEX2 (Bruker, 2007)'
_computing_data_reduction 'SAINT (Bruker, 2007)'
_computing_molecular_graphics 'SHELXTL (Sheldrick, 2008)'
_computing_publication_material 'SHELXTL (Sheldrick, 2008)'
_computing_structure_refinement 'SHELXTL (Sheldrick, 2008)'
_computing_structure_solution 'SHELXTL (Sheldrick, 2008)'
_diffrn_ambient_temperature 296(2)
_diffrn_measured_fraction_theta_full 0.994
_diffrn_measured_fraction_theta_max 0.994
_diffrn_measurement_device_type 'Bruker APEXII CCD'
_diffrn_measurement_method '\f and \w scans'
_diffrn_radiation_monochromator graphite
_diffrn_radiation_source 'fine-focus sealed tube'
_diffrn_radiation_type MoK\a
_diffrn_radiation_wavelength 0.71073
_diffrn_reflns_av_R_equivalents 0.0433
_diffrn_reflns_av_sigmaI/netI 0.0614
_diffrn_reflns_limit_h_max 10
_diffrn_reflns_limit_h_min -10
_diffrn_reflns_limit_k_max 14
_diffrn_reflns_limit_k_min -12
_diffrn_reflns_limit_l_max 14
_diffrn_reflns_limit_l_min -16
_diffrn_reflns_number 7266
_diffrn_reflns_theta_full 25.49
_diffrn_reflns_theta_max 25.49
_diffrn_reflns_theta_min 2.28
_exptl_absorpt_coefficient_mu 2.802
_exptl_absorpt_correction_T_max 0.6181
_exptl_absorpt_correction_T_min 0.5410
_exptl_absorpt_correction_type multi-scan
_exptl_absorpt_process_details '(SADABS; Bruker, 2001)'
_exptl_crystal_colour yellow
_exptl_crystal_density_diffrn 1.284
_exptl_crystal_density_method 'not measured'
_exptl_crystal_description block
_exptl_crystal_F_000 580
_exptl_crystal_size_max 0.25
_exptl_crystal_size_mid 0.23
_exptl_crystal_size_min 0.19
_refine_diff_density_max 0.462
_refine_diff_density_min -0.400
_refine_ls_extinction_method none
_refine_ls_goodness_of_fit_ref 0.939
_refine_ls_hydrogen_treatment constr
_refine_ls_matrix_type full
_refine_ls_number_parameters 150
_refine_ls_number_reflns 2685
_refine_ls_number_restraints 84
_refine_ls_restrained_S_all 1.028
_refine_ls_R_factor_all 0.1140
_refine_ls_R_factor_gt 0.0524
_refine_ls_shift/su_max 0.000
_refine_ls_shift/su_mean 0.000
_refine_ls_structure_factor_coef Fsqd
_refine_ls_weighting_details 'calc w=1/[\s^2^(Fo^2^)+(0.1000P)^2^+0.7029P] where P=(Fo^2^+2Fc^2^)/3'
_refine_ls_weighting_scheme calc
_refine_ls_wR_factor_gt 0.1400
_refine_ls_wR_factor_ref 0.1787
_reflns_number_gt 1460
_reflns_number_total 2685
_reflns_threshold_expression I>2sigma(I)
_cod_data_source_file xu5664.cif
_cod_data_source_block I
_cod_original_cell_volume 1455.2(9)
_cod_original_sg_symbol_H-M 'P 21/n'
_cod_database_code 2237426
_cod_database_fobs_code 2237426

loop_
_symmetry_equiv_pos_as_xyz
'x, y, z'
'-x+1/2, y+1/2, -z+1/2'
'-x, -y, -z'
'x-1/2, -y-1/2, z-1/2'

loop_
_atom_site_type_symbol
_atom_site_label
_atom_site_fract_x
_atom_site_fract_y
_atom_site_fract_z
_atom_site_U_iso_or_equiv
_atom_site_adp_type
_atom_site_calc_flag
_atom_site_refinement_flags
_atom_site_occupancy
_atom_site_symmetry_multiplicity
Br Br1 0.35688(8) 0.65673(6) 0.10127(7) 0.0922(4) Uani d . 1 1
C C1 0.7029(6) 0.8851(4) 0.1392(4) 0.0489(12) Uani d U 1 1
C C2 0.5759(6) 0.8270(4) 0.1476(4) 0.0533(14) Uani d . 1 1
H H2 0.5247 0.8477 0.1958 0.064 Uiso calc R 1 1
C C3 0.5254(6) 0.7392(5) 0.0851(4) 0.0539(14) Uani d . 1 1
C C4 0.5971(7) 0.7079(4) 0.0117(4) 0.0557(15) Uani d . 1 1
H H4 0.5608 0.6482 -0.0301 0.067 Uiso calc R 1 1
C C5 0.7232(7) 0.7651(4) -0.0001(5) 0.0585(14) Uani d U 1 1
C C6 0.7756(6) 0.8543(4) 0.0646(4) 0.0452(13) Uani d . 1 1
C C7 0.7611(8) 0.9814(5) 0.2083(5) 0.0662(14) Uani d U 1 1
H H7 0.8701 0.9872 0.2130 0.079 Uiso calc R 1 1
C C8 0.6907(11) 1.0865(6) 0.1624(7) 0.126(3) Uani d U 1 1
H H8A 0.7162 1.0991 0.0990 0.188 Uiso calc R 1 1
H H8B 0.7283 1.1459 0.2084 0.188 Uiso calc R 1 1
H H8C 0.5822 1.0819 0.1505 0.188 Uiso calc R 1 1
C C9 0.7469(11) 0.9636(8) 0.3149(6) 0.120(3) Uani d U 1 1
H H9A 0.8150 1.0122 0.3607 0.180 Uiso calc R 1 1
H H9B 0.7725 0.8891 0.3348 0.180 Uiso calc R 1 1
H H9C 0.6443 0.9783 0.3175 0.180 Uiso calc R 1 1
C C10 0.8059(9) 0.7265(6) -0.0773(6) 0.0804(16) Uani d U 1 1
H H10 0.8666 0.7876 -0.0923 0.096 Uiso calc R 1 1
C C11 0.9126(12) 0.6347(7) -0.0315(8) 0.132(3) Uani d U 1 1
H H11A 0.9847 0.6606 0.0287 0.199 Uiso calc R 1 1
H H11B 0.9656 0.6101 -0.0802 0.199 Uiso calc R 1 1
H H11C 0.8555 0.5750 -0.0139 0.199 Uiso calc R 1 1
C C12 0.6986(12) 0.6892(8) -0.1768(7) 0.126(3) Uani d U 1 1
H H12A 0.6336 0.6323 -0.1632 0.189 Uiso calc R 1 1
H H12B 0.7566 0.6616 -0.2214 0.189 Uiso calc R 1 1
H H12C 0.6378 0.7500 -0.2086 0.189 Uiso calc R 1 1
C C13 0.9228(6) 0.9765(4) -0.0034(4) 0.0512(14) Uani d . 1 1
C C14 0.7932(7) 1.0159(6) -0.0879(5) 0.081(2) Uani d . 1 1
H H14A 0.8104 0.9956 -0.1523 0.122 Uiso calc R 1 1
H H14B 0.7856 1.0942 -0.0843 0.122 Uiso calc R 1 1
H H14C 0.7003 0.9831 -0.0812 0.122 Uiso calc R 1 1
N N1 0.9141(5) 0.9060(3) 0.0633(3) 0.0504(11) Uani d . 1 1

loop_
_atom_site_aniso_label
_atom_site_aniso_U_11
_atom_site_aniso_U_22
_atom_site_aniso_U_33
_atom_site_aniso_U_12
_atom_site_aniso_U_13
_atom_site_aniso_U_23
Br1 0.0812(6) 0.0846(6) 0.1286(8) -0.0381(4) 0.0595(5) -0.0188(4)
C1 0.053(3) 0.045(3) 0.054(3) -0.005(2) 0.023(2) -0.001(2)
C2 0.053(3) 0.054(3) 0.058(4) -0.001(3) 0.023(3) -0.001(3)
C3 0.055(3) 0.052(3) 0.060(4) -0.011(3) 0.026(3) 0.005(3)
C4 0.070(4) 0.034(3) 0.066(4) -0.014(3) 0.024(3) -0.004(3)
C5 0.075(3) 0.043(3) 0.070(3) -0.012(3) 0.043(3) 0.001(3)
C6 0.046(3) 0.037(3) 0.055(3) -0.005(2) 0.017(3) 0.008(2)
C7 0.076(3) 0.062(3) 0.067(3) -0.015(3) 0.028(3) -0.015(3)
C8 0.145(7) 0.070(5) 0.145(6) -0.001(5) 0.005(6) -0.036(5)
C9 0.155(7) 0.131(6) 0.083(5) -0.052(5) 0.045(5) -0.038(5)
C10 0.100(4) 0.066(3) 0.095(4) -0.016(3) 0.060(3) -0.018(3)
C11 0.131(7) 0.129(6) 0.163(7) 0.022(5) 0.085(6) -0.026(6)
C12 0.153(7) 0.147(6) 0.100(6) -0.030(6) 0.073(5) -0.040(5)
C13 0.053(3) 0.045(3) 0.059(4) -0.006(2) 0.019(3) 0.007(3)
C14 0.059(4) 0.083(5) 0.093(5) -0.012(3) 0.005(4) 0.039(4)
N1 0.052(3) 0.044(3) 0.059(3) -0.006(2) 0.022(2) 0.005(2)

loop_
_atom_type_symbol
_atom_type_description
_atom_type_scat_dispersion_real
_atom_type_scat_dispersion_imag
_atom_type_scat_source
C C 0.0033 0.0016 'International Tables Vol C Tables 4.2.6.8 and 6.1.1.4'
H H 0.0000 0.0000 'International Tables Vol C Tables 4.2.6.8 and 6.1.1.4'
N N 0.0061 0.0033 'International Tables Vol C Tables 4.2.6.8 and 6.1.1.4'
Br Br -0.2901 2.4595 'International Tables Vol C Tables 4.2.6.8 and 6.1.1.4'

loop_
_geom_angle_atom_site_label_1
_geom_angle_atom_site_label_2
_geom_angle_atom_site_label_3
_geom_angle_site_symmetry_3
_geom_angle
C2 C1 C6 . 118.8(5)
C2 C1 C7 . 120.9(5)
C6 C1 C7 . 120.2(5)
C3 C2 C1 . 120.2(5)
C3 C2 H2 . 119.9
C1 C2 H2 . 119.9
C2 C3 C4 . 121.2(5)
C2 C3 Br1 . 119.7(4)
C4 C3 Br1 . 119.0(4)
C3 C4 C5 . 120.3(5)
C3 C4 H4 . 119.8
C5 C4 H4 . 119.8
C4 C5 C6 . 118.4(5)
C4 C5 C10 . 119.8(5)
C6 C5 C10 . 121.7(5)
C1 C6 C5 . 121.1(5)
C1 C6 N1 . 118.6(5)
C5 C6 N1 . 119.9(5)
C8 C7 C9 . 113.0(7)
C8 C7 C1 . 111.3(5)
C9 C7 C1 . 112.5(5)
C8 C7 H7 . 106.5
C9 C7 H7 . 106.5
C1 C7 H7 . 106.5
C7 C8 H8A . 109.5
C7 C8 H8B . 109.5
H8A C8 H8B . 109.5
C7 C8 H8C . 109.5
H8A C8 H8C . 109.5
H8B C8 H8C . 109.5
C7 C9 H9A . 109.5
C7 C9 H9B . 109.5
H9A C9 H9B . 109.5
C7 C9 H9C . 109.5
H9A C9 H9C . 109.5
H9B C9 H9C . 109.5
C11 C10 C5 . 109.2(6)
C11 C10 C12 . 110.1(7)
C5 C10 C12 . 112.8(6)
C11 C10 H10 . 108.2
C5 C10 H10 . 108.2
C12 C10 H10 . 108.2
C10 C11 H11A . 109.5
C10 C11 H11B . 109.5
H11A C11 H11B . 109.5
C10 C11 H11C . 109.5
H11A C11 H11C . 109.5
H11B C11 H11C . 109.5
C10 C12 H12A . 109.5
C10 C12 H12B . 109.5
H12A C12 H12B . 109.5
C10 C12 H12C . 109.5
H12A C12 H12C . 109.5
H12B C12 H12C . 109.5
N1 C13 C14 . 125.7(5)
N1 C13 C13 3_775 116.6(6)
C14 C13 C13 3_775 117.8(6)
C13 C14 H14A . 109.5
C13 C14 H14B . 109.5
H14A C14 H14B . 109.5
C13 C14 H14C . 109.5
H14A C14 H14C . 109.5
H14B C14 H14C . 109.5
C13 N1 C6 . 122.2(4)

loop_
_geom_bond_atom_site_label_1
_geom_bond_atom_site_label_2
_geom_bond_site_symmetry_2
_geom_bond_distance
Br1 C3 . 1.894(5)
C1 C2 . 1.384(7)
C1 C6 . 1.396(7)
C1 C7 . 1.511(8)
C2 C3 . 1.371(7)
C2 H2 . 0.9300
C3 C4 . 1.376(8)
C4 C5 . 1.387(7)
C4 H4 . 0.9300
C5 C6 . 1.402(7)
C5 C10 . 1.513(8)
C6 N1 . 1.414(7)
C7 C8 . 1.495(10)
C7 C9 . 1.501(9)
C7 H7 . 0.9800
C8 H8A . 0.9600
C8 H8B . 0.9600
C8 H8C . 0.9600
C9 H9A . 0.9600
C9 H9B . 0.9600
C9 H9C . 0.9600
C10 C11 . 1.507(11)
C10 C12 . 1.517(11)
C10 H10 . 0.9800
C11 H11A . 0.9600
C11 H11B . 0.9600
C11 H11C . 0.9600
C12 H12A . 0.9600
C12 H12B . 0.9600
C12 H12C . 0.9600
C13 N1 . 1.265(6)
C13 C14 . 1.497(8)
C13 C13 3_775 1.498(10)
C14 H14A . 0.9600
C14 H14B . 0.9600
C14 H14C . 0.9600

loop_
_geom_torsion_atom_site_label_1
_geom_torsion_atom_site_label_2
_geom_torsion_atom_site_label_3
_geom_torsion_atom_site_label_4
_geom_torsion_site_symmetry_1
_geom_torsion
C6 C1 C2 C3 . 1.6(8)
C7 C1 C2 C3 . -179.3(5)
C1 C2 C3 C4 . -1.3(9)
C1 C2 C3 Br1 . 177.3(4)
C2 C3 C4 C5 . 0.2(9)
Br1 C3 C4 C5 . -178.4(4)
C3 C4 C5 C6 . 0.4(9)
C3 C4 C5 C10 . 176.9(6)
C2 C1 C6 C5 . -0.9(8)
C7 C1 C6 C5 . 180.0(5)
C2 C1 C6 N1 . -173.4(5)
C7 C1 C6 N1 . 7.5(8)
C4 C5 C6 C1 . -0.1(8)
C10 C5 C6 C1 . -176.4(6)
C4 C5 C6 N1 . 172.3(5)
C10 C5 C6 N1 . -4.1(9)
C2 C1 C7 C8 . -90.6(8)
C6 C1 C7 C8 . 88.5(8)
C2 C1 C7 C9 . 37.4(8)
C6 C1 C7 C9 . -143.5(6)
C4 C5 C10 C11 . -81.6(8)
C6 C5 C10 C11 . 94.7(8)
C4 C5 C10 C12 . 41.1(9)
C6 C5 C10 C12 . -142.6(7)
C14 C13 N1 C6 . 0.5(9)
C13 C13 N1 C6 3_775 -179.2(6)
C1 C6 N1 C13 . -106.2(6)
C5 C6 N1 C13 . 81.2(7)
